data_4302863
loop_
_publ_author_name
'Axel Schulz'
'Alexander Villinger'

_publ_contact_author_address
;
Universit\"at Rostock
Institut f\"ur Chemie
Abteilung f\"ur Anorganische Chemie
Albert-Einstein-Strasse 3a 
18059 Rostock
Bundesrepublik Deutschland
;
_publ_contact_author_email axel.schulz@uni-rostock.de
_publ_contact_author_fax '+49 (0)381/498-6382'
_publ_contact_author_name 'Axel Schulz'
_publ_contact_author_phone '+49 (0)381/498-6400'
_publ_section_title
;
Cyclic Arsenic-Nitrogen Cations
;
_journal_name_full 'Inorganic Chemistry'
_journal_page_first 7359
_journal_page_last 7367
_journal_paper_doi 10.1021/ic900821h
_journal_volume 48
_journal_year 2009
_chemical_formula_moiety 'C48 H50 As2 Cl N2 +, Ga2 Cl6 N3 -'
_chemical_formula_sum 'C48 H50 As2 Cl7 Ga2 N5'
_chemical_formula_weight 1234.36
_chemical_name_systematic
;
1-chloro-2,4-bis[2,4-bis-(2,4,6-trimethylphenyl)phenyl]-cyclo-1,3-diarsa
-2,4-diazenium bis[hexachloridogallate(III)]
;
_space_group_IT_number 14
_symmetry_cell_setting monoclinic
_symmetry_Int_Tables_number 14
_symmetry_space_group_name_Hall '-P 2ybc'
_symmetry_space_group_name_H-M 'P 1 21/c 1'
_atom_sites_solution_hydrogens geom
_atom_sites_solution_primary direct
_atom_sites_solution_secondary difmap
_audit_author_name 'Villinger, A.'
_audit_creation_method SHELXL-97
_cell_angle_alpha 90.00
_cell_angle_beta 104.36(3)
_cell_angle_gamma 90.00
_cell_formula_units_Z 4
_cell_length_a 16.129(3)
_cell_length_b 15.157(3)
_cell_length_c 22.317(5)
_cell_measurement_reflns_used 6749
_cell_measurement_temperature 173(2)
_cell_measurement_theta_max 52.227
_cell_measurement_theta_min 4.625
_cell_volume 5285(2)
_computing_cell_refinement 'Bruker Apex v2.0-2'
_computing_data_collection 'Bruker Apex v2.0-2'
_computing_data_reduction 'Bruker SAINT'
_computing_molecular_graphics
;
 ORTEP-3 (Farrugia, 1997), DIAMOND v3.0a (Brandenburg, 2005)
;
_computing_publication_material SHELXL-97
_computing_structure_refinement 'SHELXL-97 (Sheldrick, 1997)'
_computing_structure_solution 'SHELXS-97 (Sheldrick, 1997)'
_diffrn_ambient_temperature 173(2)
_diffrn_measured_fraction_theta_full 0.993
_diffrn_measured_fraction_theta_max 0.993
_diffrn_measurement_device_type 'Bruker-Nonius Apex X8-CCD-diffractometer'
_diffrn_measurement_method '\w scans'
_diffrn_radiation_monochromator graphite
_diffrn_radiation_source 'sealed tube'
_diffrn_radiation_type MoK\a
_diffrn_radiation_wavelength 0.71073
_diffrn_reflns_av_R_equivalents 0.0425
_diffrn_reflns_av_sigmaI/netI 0.0466
_diffrn_reflns_limit_h_max 16
_diffrn_reflns_limit_h_min -21
_diffrn_reflns_limit_k_max 20
_diffrn_reflns_limit_k_min -20
_diffrn_reflns_limit_l_max 30
_diffrn_reflns_limit_l_min -30
_diffrn_reflns_number 65212
_diffrn_reflns_theta_full 28.78
_diffrn_reflns_theta_max 28.78
_diffrn_reflns_theta_min 2.24
_exptl_absorpt_coefficient_mu 2.654
_exptl_absorpt_correction_T_max 0.8360
_exptl_absorpt_correction_T_min 0.3685
_exptl_absorpt_correction_type multi-scan
_exptl_absorpt_process_details '(SADABS; Sheldrick, 2004)'
_exptl_crystal_colour black
_exptl_crystal_density_diffrn 1.551
_exptl_crystal_density_method 'not measured'
_exptl_crystal_description block
_exptl_crystal_F_000 2480
_exptl_crystal_size_max 0.47
_exptl_crystal_size_mid 0.15
_exptl_crystal_size_min 0.07
_refine_diff_density_max 0.474
_refine_diff_density_min -0.466
_refine_diff_density_rms 0.076
_refine_ls_extinction_method none
_refine_ls_goodness_of_fit_ref 1.010
_refine_ls_hydrogen_treatment constr
_refine_ls_matrix_type full
_refine_ls_number_parameters 556
_refine_ls_number_reflns 13670
_refine_ls_number_restraints 0
_refine_ls_restrained_S_all 1.010
_refine_ls_R_factor_all 0.0605
_refine_ls_R_factor_gt 0.0319
_refine_ls_shift/su_max 0.001
_refine_ls_shift/su_mean 0.000
_refine_ls_structure_factor_coef Fsqd
_refine_ls_weighting_details 'calc w=1/[\s^2^(Fo^2^)+(0.0323P)^2^+1.1796P] where P=(Fo^2^+2Fc^2^)/3'
_refine_ls_weighting_scheme calc
_refine_ls_wR_factor_gt 0.0655
_refine_ls_wR_factor_ref 0.0730
_reflns_number_gt 9761
_reflns_number_total 13670
_reflns_threshold_expression >2sigma(I)
_cod_data_source_file ic900821h_si_002_08.cif
_cod_data_source_block ter2n2as2cl_ga2cl6n3
_cod_original_cell_volume 5285.3(18)
_cod_original_sg_symbol_H-M 'P 21/c'
_cod_database_code 4302863

loop_
_symmetry_equiv_pos_as_xyz
'x, y, z'
'-x, y+1/2, -z+1/2'
'-x, -y, -z'
'x, -y-1/2, z-1/2'

loop_
_atom_site_label
_atom_site_type_symbol
_atom_site_fract_x
_atom_site_fract_y
_atom_site_fract_z
_atom_site_U_iso_or_equiv
_atom_site_adp_type
_atom_site_occupancy
_atom_site_symmetry_multiplicity
_atom_site_calc_flag
_atom_site_refinement_flags
_atom_site_disorder_assembly
_atom_site_disorder_group
N1 N 0.21588(11) 0.15191(11) 0.17168(8) 0.0204(4) Uani 1 1 d . . .
N2 N 0.29086(11) 0.24525(12) 0.25238(8) 0.0209(4) Uani 1 1 d . . .
As1 As 0.187961(15) 0.189076(15) 0.240407(10) 0.02173(6) Uani 1 1 d . . .
As2 As 0.318830(14) 0.216829(15) 0.176151(10) 0.02110(6) Uani 1 1 d . . .
Cl1 Cl 0.40102(4) 0.10125(4) 0.19799(3) 0.03186(14) Uani 1 1 d . . .
C1 C 0.18197(13) 0.08215(14) 0.13056(10) 0.0204(5) Uani 1 1 d . . .
C2 C 0.19306(14) 0.08357(14) 0.07041(10) 0.0241(5) Uani 1 1 d . . .
C3 C 0.16213(16) 0.01295(16) 0.03132(11) 0.0318(6) Uani 1 1 d . . .
H3 H 0.1699 0.0126 -0.0095 0.038 Uiso 1 1 calc R . .
C4 C 0.12022(17) -0.05664(16) 0.05113(12) 0.0359(6) Uani 1 1 d . . .
H4 H 0.1000 -0.1047 0.0241 0.043 Uiso 1 1 calc R . .
C5 C 0.10771(16) -0.05633(15) 0.11028(11) 0.0318(6) Uani 1 1 d . . .
H5 H 0.0782 -0.1040 0.1234 0.038 Uiso 1 1 calc R . .
C6 C 0.13776(14) 0.01266(14) 0.15073(10) 0.0239(5) Uani 1 1 d . . .
C7 C 0.12007(15) 0.01759(14) 0.21313(10) 0.0240(5) Uani 1 1 d . . .
C8 C 0.18390(15) -0.00230(15) 0.26740(11) 0.0288(5) Uani 1 1 d . . .
C9 C 0.16610(16) 0.01336(16) 0.32454(11) 0.0326(6) Uani 1 1 d . . .
H9 H 0.2093 0.0017 0.3611 0.039 Uiso 1 1 calc R . .
C10 C 0.08777(17) 0.04528(16) 0.32994(11) 0.0332(6) Uani 1 1 d . . .
C11 C 0.02502(16) 0.06055(15) 0.27597(12) 0.0307(6) Uani 1 1 d . . .
H11 H -0.0297 0.0805 0.2789 0.037 Uiso 1 1 calc R . .
C12 C 0.03936(15) 0.04765(14) 0.21797(11) 0.0270(5) Uani 1 1 d . . .
C13 C 0.23743(14) 0.16039(14) 0.04973(9) 0.0231(5) Uani 1 1 d . . .
C14 C 0.19692(15) 0.24349(15) 0.04124(10) 0.0246(5) Uani 1 1 d . . .
C15 C 0.24085(16) 0.31514(15) 0.02637(10) 0.0293(5) Uani 1 1 d . . .
H15 H 0.2142 0.3715 0.0219 0.035 Uiso 1 1 calc R . .
C16 C 0.32298(17) 0.30729(16) 0.01772(11) 0.0330(6) Uani 1 1 d . . .
C17 C 0.36016(17) 0.22470(16) 0.02368(11) 0.0338(6) Uani 1 1 d . . .
H17 H 0.4159 0.2184 0.0173 0.041 Uiso 1 1 calc R . .
C18 C 0.31905(16) 0.15030(15) 0.03867(10) 0.0273(5) Uani 1 1 d . . .
C19 C 0.26824(16) -0.04210(18) 0.26463(13) 0.0404(6) Uani 1 1 d . . .
H19A H 0.3021 -0.0547 0.3067 0.061 Uiso 1 1 calc R . .
H19B H 0.2995 -0.0006 0.2446 0.061 Uiso 1 1 calc R . .
H19C H 0.2582 -0.0970 0.2408 0.061 Uiso 1 1 calc R . .
C20 C 0.0700(2) 0.06065(19) 0.39210(12) 0.0486(7) Uani 1 1 d . . .
H20A H 0.0314 0.0146 0.4001 0.073 Uiso 1 1 calc R . .
H20B H 0.0431 0.1185 0.3925 0.073 Uiso 1 1 calc R . .
H20C H 0.1238 0.0588 0.4242 0.073 Uiso 1 1 calc R . .
C21 C -0.03142(16) 0.06617(18) 0.16098(12) 0.0390(6) Uani 1 1 d . . .
H21A H -0.0836 0.0825 0.1733 0.059 Uiso 1 1 calc R . .
H21B H -0.0423 0.0133 0.1350 0.059 Uiso 1 1 calc R . .
H21C H -0.0143 0.1148 0.1377 0.059 Uiso 1 1 calc R . .
C22 C 0.10589(15) 0.25460(17) 0.04619(11) 0.0326(6) Uani 1 1 d . . .
H22A H 0.1038 0.2485 0.0895 0.049 Uiso 1 1 calc R . .
H22B H 0.0697 0.2093 0.0212 0.049 Uiso 1 1 calc R . .
H22C H 0.0850 0.3132 0.0310 0.049 Uiso 1 1 calc R . .
C23 C 0.3703(2) 0.38611(18) 0.00032(15) 0.0546(8) Uani 1 1 d . . .
H23A H 0.4303 0.3704 0.0042 0.082 Uiso 1 1 calc R . .
H23B H 0.3672 0.4355 0.0280 0.082 Uiso 1 1 calc R . .
H23C H 0.3438 0.4033 -0.0425 0.082 Uiso 1 1 calc R . .
C24 C 0.36202(17) 0.06152(16) 0.04137(12) 0.0373(6) Uani 1 1 d . . .
H24A H 0.3411 0.0310 0.0018 0.056 Uiso 1 1 calc R . .
H24B H 0.3488 0.0262 0.0746 0.056 Uiso 1 1 calc R . .
H24C H 0.4241 0.0697 0.0495 0.056 Uiso 1 1 calc R . .
C25 C 0.31681(14) 0.32188(14) 0.28881(9) 0.0206(5) Uani 1 1 d . . .
C26 C 0.40386(14) 0.34531(14) 0.30594(10) 0.0238(5) Uani 1 1 d . . .
C27 C 0.42839(16) 0.41832(15) 0.34438(11) 0.0314(6) Uani 1 1 d . . .
H27 H 0.4870 0.4347 0.3563 0.038 Uiso 1 1 calc R . .
C28 C 0.36932(17) 0.46703(16) 0.36529(11) 0.0347(6) Uani 1 1 d . . .
H28 H 0.3875 0.5149 0.3929 0.042 Uiso 1 1 calc R . .
C29 C 0.28327(16) 0.44604(16) 0.34592(11) 0.0318(6) Uani 1 1 d . . .
H29 H 0.2425 0.4811 0.3594 0.038 Uiso 1 1 calc R . .
C30 C 0.25554(14) 0.37492(14) 0.30724(10) 0.0233(5) Uani 1 1 d . . .
C31 C 0.16200(14) 0.35528(14) 0.28362(10) 0.0219(5) Uani 1 1 d . . .
C32 C 0.12178(15) 0.37106(14) 0.22084(10) 0.0234(5) Uani 1 1 d . . .
C33 C 0.03662(15) 0.34545(15) 0.19822(10) 0.0265(5) Uani 1 1 d . . .
H33 H 0.0103 0.3537 0.1555 0.032 Uiso 1 1 calc R . .
C34 C -0.01094(15) 0.30839(15) 0.23579(11) 0.0267(5) Uani 1 1 d . . .
C35 C 0.02935(16) 0.29725(15) 0.29791(11) 0.0279(5) Uani 1 1 d . . .
H35 H -0.0026 0.2737 0.3247 0.033 Uiso 1 1 calc R . .
C36 C 0.11435(15) 0.31921(15) 0.32233(10) 0.0251(5) Uani 1 1 d . . .
C37 C 0.46980(14) 0.29708(14) 0.28209(10) 0.0241(5) Uani 1 1 d . . .
C38 C 0.49527(16) 0.33115(16) 0.23109(11) 0.0327(6) Uani 1 1 d . . .
C39 C 0.55987(18) 0.28910(19) 0.21110(13) 0.0430(7) Uani 1 1 d . . .
H39 H 0.5758 0.3111 0.1757 0.052 Uiso 1 1 calc R . .
C40 C 0.60160(17) 0.2162(2) 0.24121(14) 0.0449(7) Uani 1 1 d . . .
C41 C 0.57618(16) 0.18339(17) 0.29158(13) 0.0381(6) Uani 1 1 d . . .
H41 H 0.6048 0.1333 0.3126 0.046 Uiso 1 1 calc R . .
C42 C 0.50972(15) 0.22162(15) 0.31265(11) 0.0295(5) Uani 1 1 d . . .
C43 C 0.15488(19) 0.3020(2) 0.38998(11) 0.0454(7) Uani 1 1 d . . .
H43A H 0.1125 0.2754 0.4093 0.068 Uiso 1 1 calc R . .
H43B H 0.1751 0.3577 0.4107 0.068 Uiso 1 1 calc R . .
H43C H 0.2033 0.2615 0.3938 0.068 Uiso 1 1 calc R . .
C44 C -0.10334(16) 0.28298(17) 0.21060(13) 0.0382(6) Uani 1 1 d . . .
H44A H -0.1110 0.2206 0.2195 0.057 Uiso 1 1 calc R . .
H44B H -0.1196 0.2924 0.1658 0.057 Uiso 1 1 calc R . .
H44C H -0.1395 0.3194 0.2301 0.057 Uiso 1 1 calc R . .
C45 C 0.16857(16) 0.41662(17) 0.17895(11) 0.0336(6) Uani 1 1 d . . .
H45A H 0.1280 0.4314 0.1397 0.050 Uiso 1 1 calc R . .
H45B H 0.2129 0.3773 0.1711 0.050 Uiso 1 1 calc R . .
H45C H 0.1952 0.4708 0.1988 0.050 Uiso 1 1 calc R . .
C46 C 0.48045(18) 0.18130(17) 0.36509(12) 0.0389(6) Uani 1 1 d . . .
H46A H 0.4270 0.1490 0.3488 0.058 Uiso 1 1 calc R . .
H46B H 0.4709 0.2279 0.3931 0.058 Uiso 1 1 calc R . .
H46C H 0.5243 0.1406 0.3877 0.058 Uiso 1 1 calc R . .
C47 C 0.6729(2) 0.1725(2) 0.21884(18) 0.0730(11) Uani 1 1 d . . .
H47A H 0.7205 0.2140 0.2226 0.110 Uiso 1 1 calc R . .
H47B H 0.6516 0.1551 0.1754 0.110 Uiso 1 1 calc R . .
H47C H 0.6929 0.1201 0.2440 0.110 Uiso 1 1 calc R . .
C48 C 0.45494(19) 0.41408(18) 0.19806(12) 0.0474(7) Uani 1 1 d . . .
H48A H 0.3930 0.4127 0.1937 0.071 Uiso 1 1 calc R . .
H48B H 0.4664 0.4170 0.1570 0.071 Uiso 1 1 calc R . .
H48C H 0.4794 0.4661 0.2222 0.071 Uiso 1 1 calc R . .
Ga1 Ga 0.677042(17) 0.277071(16) 0.521242(11) 0.02563(6) Uani 1 1 d . . .
Ga2 Ga 0.798945(18) 0.162991(18) 0.436708(13) 0.03198(7) Uani 1 1 d . . .
N3 N 0.71641(12) 0.25449(12) 0.44546(8) 0.0252(4) Uani 1 1 d . . .
N4 N 0.69638(12) 0.31221(13) 0.40404(9) 0.0267(4) Uani 1 1 d . . .
N5 N 0.67722(15) 0.36415(14) 0.36723(10) 0.0386(5) Uani 1 1 d . . .
Cl2 Cl 0.65955(6) 0.14999(4) 0.55770(3) 0.0521(2) Uani 1 1 d . . .
Cl3 Cl 0.56195(4) 0.35347(4) 0.49011(3) 0.03872(15) Uani 1 1 d . . .
Cl4 Cl 0.77487(4) 0.35660(4) 0.57964(3) 0.04092(16) Uani 1 1 d . . .
Cl5 Cl 0.89098(5) 0.16149(6) 0.52457(4) 0.0686(3) Uani 1 1 d . . .
Cl6 Cl 0.85188(6) 0.20729(5) 0.36239(4) 0.0606(2) Uani 1 1 d . . .
Cl7 Cl 0.73039(5) 0.04166(4) 0.41427(3) 0.04664(18) Uani 1 1 d . . .

loop_
_atom_site_aniso_label
_atom_site_aniso_U_11
_atom_site_aniso_U_22
_atom_site_aniso_U_33
_atom_site_aniso_U_23
_atom_site_aniso_U_13
_atom_site_aniso_U_12
N1 0.0181(10) 0.0232(10) 0.0202(9) -0.0035(7) 0.0051(8) -0.0033(8)
N2 0.0198(10) 0.0209(9) 0.0223(9) -0.0051(7) 0.0060(8) -0.0043(8)
As1 0.02095(12) 0.02220(12) 0.02339(11) -0.00442(9) 0.00804(9) -0.00393(9)
As2 0.01914(12) 0.02208(12) 0.02276(11) -0.00365(9) 0.00647(9) -0.00306(9)
Cl1 0.0241(3) 0.0313(3) 0.0381(3) -0.0082(3) 0.0038(3) 0.0036(2)
C1 0.0168(11) 0.0189(11) 0.0238(11) -0.0046(9) 0.0016(9) 0.0014(9)
C2 0.0220(12) 0.0232(12) 0.0258(11) -0.0026(9) 0.0036(10) 0.0019(9)
C3 0.0358(15) 0.0330(14) 0.0247(12) -0.0075(10) 0.0036(11) -0.0006(11)
C4 0.0393(16) 0.0289(14) 0.0368(14) -0.0126(11) 0.0043(12) -0.0060(12)
C5 0.0309(14) 0.0222(12) 0.0421(14) -0.0053(11) 0.0090(12) -0.0047(10)
C6 0.0214(12) 0.0186(11) 0.0302(12) 0.0002(9) 0.0039(10) 0.0041(9)
C7 0.0256(12) 0.0133(11) 0.0335(12) 0.0000(9) 0.0081(10) -0.0041(9)
C8 0.0287(13) 0.0211(12) 0.0366(13) 0.0041(10) 0.0079(11) 0.0019(10)
C9 0.0359(15) 0.0289(13) 0.0317(13) 0.0068(10) 0.0059(11) 0.0027(11)
C10 0.0421(16) 0.0236(13) 0.0383(14) 0.0008(10) 0.0181(12) -0.0030(11)
C11 0.0283(14) 0.0219(12) 0.0472(15) 0.0012(11) 0.0192(12) 0.0002(10)
C12 0.0228(12) 0.0195(12) 0.0381(13) 0.0007(10) 0.0063(11) -0.0032(10)
C13 0.0268(13) 0.0251(12) 0.0170(10) -0.0041(9) 0.0044(9) -0.0013(10)
C14 0.0285(13) 0.0284(12) 0.0163(10) -0.0033(9) 0.0043(9) 0.0026(10)
C15 0.0390(15) 0.0230(12) 0.0266(12) -0.0022(10) 0.0094(11) 0.0059(11)
C16 0.0422(16) 0.0280(13) 0.0336(13) -0.0039(11) 0.0187(12) -0.0036(12)
C17 0.0349(15) 0.0327(14) 0.0401(14) -0.0026(11) 0.0210(12) -0.0001(12)
C18 0.0336(14) 0.0269(13) 0.0232(11) -0.0045(9) 0.0107(10) 0.0045(11)
C19 0.0317(15) 0.0424(16) 0.0474(16) 0.0103(13) 0.0104(13) 0.0098(12)
C20 0.063(2) 0.0489(18) 0.0412(16) 0.0018(13) 0.0265(15) 0.0012(15)
C21 0.0226(13) 0.0440(16) 0.0482(16) -0.0006(13) 0.0045(12) 0.0043(12)
C22 0.0276(14) 0.0356(14) 0.0334(13) -0.0005(11) 0.0055(11) 0.0063(11)
C23 0.069(2) 0.0339(16) 0.076(2) 0.0006(15) 0.0462(18) -0.0041(15)
C24 0.0397(16) 0.0340(15) 0.0419(15) -0.0028(12) 0.0169(13) 0.0088(12)
C25 0.0237(12) 0.0196(11) 0.0174(10) -0.0017(8) 0.0028(9) -0.0034(9)
C26 0.0226(12) 0.0213(12) 0.0251(11) -0.0011(9) 0.0013(10) -0.0001(9)
C27 0.0265(13) 0.0298(13) 0.0337(13) -0.0059(11) -0.0007(11) -0.0043(11)
C28 0.0401(16) 0.0247(13) 0.0353(13) -0.0124(11) 0.0021(12) -0.0040(11)
C29 0.0337(14) 0.0279(13) 0.0338(13) -0.0085(10) 0.0083(11) 0.0035(11)
C30 0.0241(12) 0.0240(12) 0.0214(10) -0.0015(9) 0.0051(9) 0.0013(10)
C31 0.0236(12) 0.0187(11) 0.0240(11) -0.0032(9) 0.0070(9) 0.0025(9)
C32 0.0268(13) 0.0191(11) 0.0251(11) 0.0022(9) 0.0079(10) 0.0028(9)
C33 0.0256(13) 0.0267(12) 0.0247(11) 0.0014(9) 0.0016(10) 0.0044(10)
C34 0.0237(12) 0.0209(12) 0.0362(13) -0.0030(10) 0.0086(11) 0.0016(10)
C35 0.0305(14) 0.0242(12) 0.0349(13) -0.0023(10) 0.0196(11) 0.0000(10)
C36 0.0321(13) 0.0236(12) 0.0214(11) -0.0030(9) 0.0100(10) 0.0033(10)
C37 0.0194(12) 0.0224(12) 0.0280(11) -0.0066(9) 0.0010(10) -0.0061(9)
C38 0.0320(14) 0.0324(14) 0.0330(13) -0.0065(11) 0.0070(11) -0.0119(11)
C39 0.0379(16) 0.0524(18) 0.0432(15) -0.0179(14) 0.0184(13) -0.0228(14)
C40 0.0226(14) 0.0529(18) 0.0605(18) -0.0288(15) 0.0128(13) -0.0113(13)
C41 0.0229(13) 0.0331(14) 0.0507(16) -0.0130(12) -0.0050(12) 0.0023(11)
C42 0.0218(12) 0.0279(13) 0.0339(13) -0.0081(10) -0.0022(10) -0.0034(10)
C43 0.0521(19) 0.0621(19) 0.0224(12) 0.0040(12) 0.0097(12) -0.0068(15)
C44 0.0263(14) 0.0340(14) 0.0534(16) -0.0032(12) 0.0083(12) -0.0013(11)
C45 0.0352(15) 0.0357(14) 0.0306(13) 0.0086(11) 0.0095(11) -0.0007(11)
C46 0.0442(17) 0.0321(14) 0.0354(14) 0.0037(11) 0.0007(12) 0.0027(12)
C47 0.043(2) 0.085(3) 0.098(3) -0.046(2) 0.031(2) -0.0057(18)
C48 0.059(2) 0.0417(17) 0.0401(16) 0.0054(13) 0.0103(14) -0.0164(15)
Ga1 0.02917(15) 0.02423(14) 0.02519(13) -0.00085(10) 0.00996(11) -0.00198(11)
Ga2 0.02817(15) 0.02871(15) 0.04397(16) 0.00298(12) 0.01823(13) 0.00393(12)
N3 0.0286(11) 0.0223(10) 0.0259(10) 0.0029(8) 0.0092(8) 0.0023(8)
N4 0.0253(11) 0.0281(11) 0.0278(10) -0.0065(9) 0.0088(9) -0.0034(9)
N5 0.0457(14) 0.0350(12) 0.0343(12) 0.0073(10) 0.0083(10) 0.0003(10)
Cl2 0.0786(6) 0.0327(4) 0.0525(4) 0.0109(3) 0.0307(4) -0.0043(4)
Cl3 0.0258(3) 0.0380(4) 0.0547(4) -0.0029(3) 0.0146(3) 0.0013(3)
Cl4 0.0426(4) 0.0403(4) 0.0346(3) -0.0094(3) -0.0005(3) -0.0041(3)
Cl5 0.0384(4) 0.0825(6) 0.0733(6) 0.0097(5) -0.0079(4) 0.0141(4)
Cl6 0.0706(6) 0.0501(5) 0.0825(6) 0.0048(4) 0.0594(5) -0.0027(4)
Cl7 0.0641(5) 0.0233(3) 0.0614(4) -0.0009(3) 0.0323(4) -0.0015(3)

loop_
_atom_type_symbol
_atom_type_description
_atom_type_scat_dispersion_real
_atom_type_scat_dispersion_imag
_atom_type_scat_source
C C 0.0033 0.0016 'International Tables Vol C Tables 4.2.6.8 and 6.1.1.4'
H H 0.0000 0.0000 'International Tables Vol C Tables 4.2.6.8 and 6.1.1.4'
N N 0.0061 0.0033 'International Tables Vol C Tables 4.2.6.8 and 6.1.1.4'
Cl Cl 0.1484 0.1585 'International Tables Vol C Tables 4.2.6.8 and 6.1.1.4'
Ga Ga 0.2307 1.6083 'International Tables Vol C Tables 4.2.6.8 and 6.1.1.4'
As As 0.0499 2.0058 'International Tables Vol C Tables 4.2.6.8 and 6.1.1.4'

loop_
_geom_angle_atom_site_label_1
_geom_angle_atom_site_label_2
_geom_angle_atom_site_label_3
_geom_angle
_geom_angle_site_symmetry_1
_geom_angle_site_symmetry_3
_geom_angle_publ_flag
C1 N1 As1 130.50(15) . . ?
C1 N1 As2 127.48(14) . . ?
As1 N1 As2 101.11(8) . . ?
C25 N2 As1 126.41(14) . . ?
C25 N2 As2 126.30(14) . . ?
As1 N2 As2 99.85(8) . . ?
N1 As1 N2 81.93(8) . . ?
N1 As1 As2 40.94(6) . . ?
N2 As1 As2 41.22(5) . . ?
N1 As2 N2 76.65(8) . . ?
N1 As2 Cl1 94.03(6) . . ?
N2 As2 Cl1 104.28(6) . . ?
N1 As2 As1 37.94(5) . . ?
N2 As2 As1 38.93(5) . . ?
Cl1 As2 As1 104.67(2) . . ?
C2 C1 C6 120.96(19) . . ?
C2 C1 N1 119.30(19) . . ?
C6 C1 N1 119.74(19) . . ?
C3 C2 C1 118.6(2) . . ?
C3 C2 C13 121.9(2) . . ?
C1 C2 C13 119.50(19) . . ?
C4 C3 C2 120.9(2) . . ?
C4 C3 H3 119.6 . . ?
C2 C3 H3 119.6 . . ?
C3 C4 C5 120.0(2) . . ?
C3 C4 H4 120.0 . . ?
C5 C4 H4 120.0 . . ?
C4 C5 C6 120.9(2) . . ?
C4 C5 H5 119.6 . . ?
C6 C5 H5 119.6 . . ?
C5 C6 C1 118.6(2) . . ?
C5 C6 C7 121.9(2) . . ?
C1 C6 C7 119.39(19) . . ?
C12 C7 C8 119.6(2) . . ?
C12 C7 C6 118.8(2) . . ?
C8 C7 C6 121.5(2) . . ?
C9 C8 C7 118.4(2) . . ?
C9 C8 C19 120.0(2) . . ?
C7 C8 C19 121.6(2) . . ?
C10 C9 C8 122.5(2) . . ?
C10 C9 H9 118.7 . . ?
C8 C9 H9 118.7 . . ?
C9 C10 C11 117.9(2) . . ?
C9 C10 C20 121.4(2) . . ?
C11 C10 C20 120.7(2) . . ?
C12 C11 C10 122.2(2) . . ?
C12 C11 H11 118.9 . . ?
C10 C11 H11 118.9 . . ?
C11 C12 C7 119.3(2) . . ?
C11 C12 C21 119.7(2) . . ?
C7 C12 C21 121.0(2) . . ?
C18 C13 C14 119.8(2) . . ?
C18 C13 C2 120.6(2) . . ?
C14 C13 C2 119.7(2) . . ?
C15 C14 C13 119.1(2) . . ?
C15 C14 C22 119.8(2) . . ?
C13 C14 C22 121.1(2) . . ?
C14 C15 C16 122.0(2) . . ?
C14 C15 H15 119.0 . . ?
C16 C15 H15 119.0 . . ?
C17 C16 C15 118.1(2) . . ?
C17 C16 C23 120.3(2) . . ?
C15 C16 C23 121.6(2) . . ?
C16 C17 C18 122.5(2) . . ?
C16 C17 H17 118.8 . . ?
C18 C17 H17 118.8 . . ?
C17 C18 C13 118.5(2) . . ?
C17 C18 C24 119.4(2) . . ?
C13 C18 C24 122.1(2) . . ?
C8 C19 H19A 109.5 . . ?
C8 C19 H19B 109.5 . . ?
H19A C19 H19B 109.5 . . ?
C8 C19 H19C 109.5 . . ?
H19A C19 H19C 109.5 . . ?
H19B C19 H19C 109.5 . . ?
C10 C20 H20A 109.5 . . ?
C10 C20 H20B 109.5 . . ?
H20A C20 H20B 109.5 . . ?
C10 C20 H20C 109.5 . . ?
H20A C20 H20C 109.5 . . ?
H20B C20 H20C 109.5 . . ?
C12 C21 H21A 109.5 . . ?
C12 C21 H21B 109.5 . . ?
H21A C21 H21B 109.5 . . ?
C12 C21 H21C 109.5 . . ?
H21A C21 H21C 109.5 . . ?
H21B C21 H21C 109.5 . . ?
C14 C22 H22A 109.5 . . ?
C14 C22 H22B 109.5 . . ?
H22A C22 H22B 109.5 . . ?
C14 C22 H22C 109.5 . . ?
H22A C22 H22C 109.5 . . ?
H22B C22 H22C 109.5 . . ?
C16 C23 H23A 109.5 . . ?
C16 C23 H23B 109.5 . . ?
H23A C23 H23B 109.5 . . ?
C16 C23 H23C 109.5 . . ?
H23A C23 H23C 109.5 . . ?
H23B C23 H23C 109.5 . . ?
C18 C24 H24A 109.5 . . ?
C18 C24 H24B 109.5 . . ?
H24A C24 H24B 109.5 . . ?
C18 C24 H24C 109.5 . . ?
H24A C24 H24C 109.5 . . ?
H24B C24 H24C 109.5 . . ?
C26 C25 C30 120.06(19) . . ?
C26 C25 N2 119.65(19) . . ?
C30 C25 N2 120.29(19) . . ?
C27 C26 C25 118.6(2) . . ?
C27 C26 C37 119.3(2) . . ?
C25 C26 C37 122.07(19) . . ?
C28 C27 C26 121.3(2) . . ?
C28 C27 H27 119.4 . . ?
C26 C27 H27 119.4 . . ?
C27 C28 C29 119.7(2) . . ?
C27 C28 H28 120.1 . . ?
C29 C28 H28 120.1 . . ?
C30 C29 C28 121.2(2) . . ?
C30 C29 H29 119.4 . . ?
C28 C29 H29 119.4 . . ?
C29 C30 C25 118.9(2) . . ?
C29 C30 C31 121.0(2) . . ?
C25 C30 C31 120.03(19) . . ?
C36 C31 C32 119.4(2) . . ?
C36 C31 C30 121.22(19) . . ?
C32 C31 C30 119.4(2) . . ?
C33 C32 C31 118.7(2) . . ?
C33 C32 C45 120.2(2) . . ?
C31 C32 C45 121.1(2) . . ?
C34 C33 C32 122.4(2) . . ?
C34 C33 H33 118.8 . . ?
C32 C33 H33 118.8 . . ?
C33 C34 C35 117.4(2) . . ?
C33 C34 C44 121.5(2) . . ?
C35 C34 C44 121.1(2) . . ?
C36 C35 C34 122.5(2) . . ?
C36 C35 H35 118.8 . . ?
C34 C35 H35 118.8 . . ?
C35 C36 C31 119.5(2) . . ?
C35 C36 C43 119.5(2) . . ?
C31 C36 C43 121.0(2) . . ?
C38 C37 C42 120.2(2) . . ?
C38 C37 C26 119.2(2) . . ?
C42 C37 C26 120.5(2) . . ?
C39 C38 C37 119.2(2) . . ?
C39 C38 C48 119.3(2) . . ?
C37 C38 C48 121.5(2) . . ?
C40 C39 C38 121.8(3) . . ?
C40 C39 H39 119.1 . . ?
C38 C39 H39 119.1 . . ?
C39 C40 C41 118.5(3) . . ?
C39 C40 C47 120.6(3) . . ?
C41 C40 C47 120.9(3) . . ?
C40 C41 C42 122.1(3) . . ?
C40 C41 H41 118.9 . . ?
C42 C41 H41 118.9 . . ?
C41 C42 C37 118.1(2) . . ?
C41 C42 C46 120.7(2) . . ?
C37 C42 C46 121.1(2) . . ?
C36 C43 H43A 109.5 . . ?
C36 C43 H43B 109.5 . . ?
H43A C43 H43B 109.5 . . ?
C36 C43 H43C 109.5 . . ?
H43A C43 H43C 109.5 . . ?
H43B C43 H43C 109.5 . . ?
C34 C44 H44A 109.5 . . ?
C34 C44 H44B 109.5 . . ?
H44A C44 H44B 109.5 . . ?
C34 C44 H44C 109.5 . . ?
H44A C44 H44C 109.5 . . ?
H44B C44 H44C 109.5 . . ?
C32 C45 H45A 109.5 . . ?
C32 C45 H45B 109.5 . . ?
H45A C45 H45B 109.5 . . ?
C32 C45 H45C 109.5 . . ?
H45A C45 H45C 109.5 . . ?
H45B C45 H45C 109.5 . . ?
C42 C46 H46A 109.5 . . ?
C42 C46 H46B 109.5 . . ?
H46A C46 H46B 109.5 . . ?
C42 C46 H46C 109.5 . . ?
H46A C46 H46C 109.5 . . ?
H46B C46 H46C 109.5 . . ?
C40 C47 H47A 109.5 . . ?
C40 C47 H47B 109.5 . . ?
H47A C47 H47B 109.5 . . ?
C40 C47 H47C 109.5 . . ?
H47A C47 H47C 109.5 . . ?
H47B C47 H47C 109.5 . . ?
C38 C48 H48A 109.5 . . ?
C38 C48 H48B 109.5 . . ?
H48A C48 H48B 109.5 . . ?
C38 C48 H48C 109.5 . . ?
H48A C48 H48C 109.5 . . ?
H48B C48 H48C 109.5 . . ?
N3 Ga1 Cl2 105.68(6) . . ?
N3 Ga1 Cl4 105.80(6) . . ?
Cl2 Ga1 Cl4 114.90(3) . . ?
N3 Ga1 Cl3 104.55(6) . . ?
Cl2 Ga1 Cl3 115.04(3) . . ?
Cl4 Ga1 Cl3 109.80(3) . . ?
N3 Ga2 Cl7 107.83(6) . . ?
N3 Ga2 Cl5 104.40(6) . . ?
Cl7 Ga2 Cl5 113.88(4) . . ?
N3 Ga2 Cl6 105.33(6) . . ?
Cl7 Ga2 Cl6 111.62(3) . . ?
Cl5 Ga2 Cl6 113.00(4) . . ?
N4 N3 Ga2 118.39(15) . . ?
N4 N3 Ga1 115.49(15) . . ?
Ga2 N3 Ga1 125.17(10) . . ?
N5 N4 N3 178.8(2) . . ?

loop_
_geom_bond_atom_site_label_1
_geom_bond_atom_site_label_2
_geom_bond_distance
_geom_bond_site_symmetry_2
_geom_bond_publ_flag
N1 C1 1.418(3) . ?
N1 As1 1.7932(17) . ?
N1 As2 1.9113(18) . ?
N2 C25 1.420(3) . ?
N2 As1 1.8251(18) . ?
N2 As2 1.9141(18) . ?
As1 As2 2.8618(7) . ?
As2 Cl1 2.1779(7) . ?
C1 C2 1.398(3) . ?
C1 C6 1.407(3) . ?
C2 C3 1.393(3) . ?
C2 C13 1.498(3) . ?
C3 C4 1.383(3) . ?
C3 H3 0.9500 . ?
C4 C5 1.384(3) . ?
C4 H4 0.9500 . ?
C5 C6 1.388(3) . ?
C5 H5 0.9500 . ?
C6 C7 1.491(3) . ?
C7 C12 1.408(3) . ?
C7 C8 1.414(3) . ?
C8 C9 1.395(3) . ?
C8 C19 1.503(3) . ?
C9 C10 1.386(3) . ?
C9 H9 0.9500 . ?
C10 C11 1.387(4) . ?
C10 C20 1.503(3) . ?
C11 C12 1.384(3) . ?
C11 H11 0.9500 . ?
C12 C21 1.510(3) . ?
C13 C18 1.407(3) . ?
C13 C14 1.410(3) . ?
C14 C15 1.381(3) . ?
C14 C22 1.509(3) . ?
C15 C16 1.390(3) . ?
C15 H15 0.9500 . ?
C16 C17 1.380(3) . ?
C16 C23 1.519(4) . ?
C17 C18 1.390(3) . ?
C17 H17 0.9500 . ?
C18 C24 1.508(3) . ?
C19 H19A 0.9800 . ?
C19 H19B 0.9800 . ?
C19 H19C 0.9800 . ?
C20 H20A 0.9800 . ?
C20 H20B 0.9800 . ?
C20 H20C 0.9800 . ?
C21 H21A 0.9800 . ?
C21 H21B 0.9800 . ?
C21 H21C 0.9800 . ?
C22 H22A 0.9800 . ?
C22 H22B 0.9800 . ?
C22 H22C 0.9800 . ?
C23 H23A 0.9800 . ?
C23 H23B 0.9800 . ?
C23 H23C 0.9800 . ?
C24 H24A 0.9800 . ?
C24 H24B 0.9800 . ?
C24 H24C 0.9800 . ?
C25 C26 1.406(3) . ?
C25 C30 1.412(3) . ?
C26 C27 1.396(3) . ?
C26 C37 1.493(3) . ?
C27 C28 1.375(3) . ?
C27 H27 0.9500 . ?
C28 C29 1.385(3) . ?
C28 H28 0.9500 . ?
C29 C30 1.384(3) . ?
C29 H29 0.9500 . ?
C30 C31 1.499(3) . ?
C31 C36 1.402(3) . ?
C31 C32 1.411(3) . ?
C32 C33 1.396(3) . ?
C32 C45 1.507(3) . ?
C33 C34 1.388(3) . ?
C33 H33 0.9500 . ?
C34 C35 1.388(3) . ?
C34 C44 1.507(3) . ?
C35 C36 1.385(3) . ?
C35 H35 0.9500 . ?
C36 C43 1.512(3) . ?
C37 C38 1.401(3) . ?
C37 C42 1.404(3) . ?
C38 C39 1.386(4) . ?
C38 C48 1.519(4) . ?
C39 C40 1.379(4) . ?
C39 H39 0.9500 . ?
C40 C41 1.381(4) . ?
C40 C47 1.515(4) . ?
C41 C42 1.399(4) . ?
C41 H41 0.9500 . ?
C42 C46 1.497(4) . ?
C43 H43A 0.9800 . ?
C43 H43B 0.9800 . ?
C43 H43C 0.9800 . ?
C44 H44A 0.9800 . ?
C44 H44B 0.9800 . ?
C44 H44C 0.9800 . ?
C45 H45A 0.9800 . ?
C45 H45B 0.9800 . ?
C45 H45C 0.9800 . ?
C46 H46A 0.9800 . ?
C46 H46B 0.9800 . ?
C46 H46C 0.9800 . ?
C47 H47A 0.9800 . ?
C47 H47B 0.9800 . ?
C47 H47C 0.9800 . ?
C48 H48A 0.9800 . ?
C48 H48B 0.9800 . ?
C48 H48C 0.9800 . ?
Ga1 N3 1.9782(19) . ?
Ga1 Cl2 2.1367(8) . ?
Ga1 Cl4 2.1497(9) . ?
Ga1 Cl3 2.1518(8) . ?
Ga2 N3 1.9653(19) . ?
Ga2 Cl7 2.1402(8) . ?
Ga2 Cl5 2.1459(11) . ?
Ga2 Cl6 2.1524(9) . ?
N3 N4 1.255(3) . ?
N4 N5 1.124(3) . ?

loop_
_geom_torsion_atom_site_label_1
_geom_torsion_atom_site_label_2
_geom_torsion_atom_site_label_3
_geom_torsion_atom_site_label_4
_geom_torsion
_geom_torsion_site_symmetry_1
_geom_torsion_site_symmetry_2
_geom_torsion_site_symmetry_3
_geom_torsion_site_symmetry_4
_geom_torsion_publ_flag
C1 N1 As1 N2 164.28(19) . . . . ?
As2 N1 As1 N2 -5.25(8) . . . . ?
C1 N1 As1 As2 169.5(2) . . . . ?
C25 N2 As1 N1 156.22(18) . . . . ?
As2 N2 As1 N1 5.22(8) . . . . ?
C25 N2 As1 As2 151.0(2) . . . . ?
C1 N1 As2 N2 -164.88(19) . . . . ?
As1 N1 As2 N2 5.09(8) . . . . ?
C1 N1 As2 Cl1 -61.14(17) . . . . ?
As1 N1 As2 Cl1 108.82(7) . . . . ?
C1 N1 As2 As1 -170.0(2) . . . . ?
C25 N2 As2 N1 -156.02(19) . . . . ?
As1 N2 As2 N1 -4.98(8) . . . . ?
C25 N2 As2 Cl1 113.17(17) . . . . ?
As1 N2 As2 Cl1 -95.79(7) . . . . ?
C25 N2 As2 As1 -151.0(2) . . . . ?
N2 As1 As2 N1 172.10(12) . . . . ?
N1 As1 As2 N2 -172.10(12) . . . . ?
N1 As1 As2 Cl1 -77.43(9) . . . . ?
N2 As1 As2 Cl1 94.68(9) . . . . ?
As1 N1 C1 C2 158.74(16) . . . . ?
As2 N1 C1 C2 -34.3(3) . . . . ?
As1 N1 C1 C6 -21.3(3) . . . . ?
As2 N1 C1 C6 145.74(17) . . . . ?
C6 C1 C2 C3 -2.3(3) . . . . ?
N1 C1 C2 C3 177.7(2) . . . . ?
C6 C1 C2 C13 177.6(2) . . . . ?
N1 C1 C2 C13 -2.4(3) . . . . ?
C1 C2 C3 C4 0.9(3) . . . . ?
C13 C2 C3 C4 -179.0(2) . . . . ?
C2 C3 C4 C5 0.7(4) . . . . ?
C3 C4 C5 C6 -0.9(4) . . . . ?
C4 C5 C6 C1 -0.5(3) . . . . ?
C4 C5 C6 C7 175.8(2) . . . . ?
C2 C1 C6 C5 2.2(3) . . . . ?
N1 C1 C6 C5 -177.84(19) . . . . ?
C2 C1 C6 C7 -174.3(2) . . . . ?
N1 C1 C6 C7 5.7(3) . . . . ?
C5 C6 C7 C12 -79.0(3) . . . . ?
C1 C6 C7 C12 97.3(3) . . . . ?
C5 C6 C7 C8 104.7(3) . . . . ?
C1 C6 C7 C8 -79.0(3) . . . . ?
C12 C7 C8 C9 -3.5(3) . . . . ?
C6 C7 C8 C9 172.7(2) . . . . ?
C12 C7 C8 C19 174.5(2) . . . . ?
C6 C7 C8 C19 -9.2(3) . . . . ?
C7 C8 C9 C10 1.8(4) . . . . ?
C19 C8 C9 C10 -176.3(2) . . . . ?
C8 C9 C10 C11 1.0(4) . . . . ?
C8 C9 C10 C20 179.3(2) . . . . ?
C9 C10 C11 C12 -2.1(4) . . . . ?
C20 C10 C11 C12 179.6(2) . . . . ?
C10 C11 C12 C7 0.3(3) . . . . ?
C10 C11 C12 C21 -179.5(2) . . . . ?
C8 C7 C12 C11 2.5(3) . . . . ?
C6 C7 C12 C11 -173.8(2) . . . . ?
C8 C7 C12 C21 -177.6(2) . . . . ?
C6 C7 C12 C21 6.0(3) . . . . ?
C3 C2 C13 C18 -69.4(3) . . . . ?
C1 C2 C13 C18 110.7(2) . . . . ?
C3 C2 C13 C14 110.5(3) . . . . ?
C1 C2 C13 C14 -69.4(3) . . . . ?
C18 C13 C14 C15 -4.5(3) . . . . ?
C2 C13 C14 C15 175.52(19) . . . . ?
C18 C13 C14 C22 173.6(2) . . . . ?
C2 C13 C14 C22 -6.4(3) . . . . ?
C13 C14 C15 C16 1.9(3) . . . . ?
C22 C14 C15 C16 -176.2(2) . . . . ?
C14 C15 C16 C17 0.8(4) . . . . ?
C14 C15 C16 C23 179.0(2) . . . . ?
C15 C16 C17 C18 -0.9(4) . . . . ?
C23 C16 C17 C18 -179.1(2) . . . . ?
C16 C17 C18 C13 -1.7(4) . . . . ?
C16 C17 C18 C24 177.1(2) . . . . ?
C14 C13 C18 C17 4.4(3) . . . . ?
C2 C13 C18 C17 -175.6(2) . . . . ?
C14 C13 C18 C24 -174.4(2) . . . . ?
C2 C13 C18 C24 5.6(3) . . . . ?
As1 N2 C25 C26 164.63(16) . . . . ?
As2 N2 C25 C26 -51.7(3) . . . . ?
As1 N2 C25 C30 -16.0(3) . . . . ?
As2 N2 C25 C30 127.61(19) . . . . ?
C30 C25 C26 C27 3.9(3) . . . . ?
N2 C25 C26 C27 -176.8(2) . . . . ?
C30 C25 C26 C37 -173.3(2) . . . . ?
N2 C25 C26 C37 6.0(3) . . . . ?
C25 C26 C27 C28 -0.2(3) . . . . ?
C37 C26 C27 C28 177.2(2) . . . . ?
C26 C27 C28 C29 -2.8(4) . . . . ?
C27 C28 C29 C30 2.1(4) . . . . ?
C28 C29 C30 C25 1.7(3) . . . . ?
C28 C29 C30 C31 -176.7(2) . . . . ?
C26 C25 C30 C29 -4.7(3) . . . . ?
N2 C25 C30 C29 176.0(2) . . . . ?
C26 C25 C30 C31 173.71(19) . . . . ?
N2 C25 C30 C31 -5.6(3) . . . . ?
C29 C30 C31 C36 -73.7(3) . . . . ?
C25 C30 C31 C36 108.0(2) . . . . ?
C29 C30 C31 C32 108.1(3) . . . . ?
C25 C30 C31 C32 -70.2(3) . . . . ?
C36 C31 C32 C33 -3.7(3) . . . . ?
C30 C31 C32 C33 174.5(2) . . . . ?
C36 C31 C32 C45 174.9(2) . . . . ?
C30 C31 C32 C45 -6.9(3) . . . . ?
C31 C32 C33 C34 2.7(3) . . . . ?
C45 C32 C33 C34 -175.8(2) . . . . ?
C32 C33 C34 C35 0.0(3) . . . . ?
C32 C33 C34 C44 178.7(2) . . . . ?
C33 C34 C35 C36 -1.9(3) . . . . ?
C44 C34 C35 C36 179.4(2) . . . . ?
C34 C35 C36 C31 0.9(3) . . . . ?
C34 C35 C36 C43 -177.7(2) . . . . ?
C32 C31 C36 C35 1.9(3) . . . . ?
C30 C31 C36 C35 -176.3(2) . . . . ?
C32 C31 C36 C43 -179.5(2) . . . . ?
C30 C31 C36 C43 2.3(3) . . . . ?
C27 C26 C37 C38 -80.4(3) . . . . ?
C25 C26 C37 C38 96.8(3) . . . . ?
C27 C26 C37 C42 95.6(3) . . . . ?
C25 C26 C37 C42 -87.2(3) . . . . ?
C42 C37 C38 C39 0.4(3) . . . . ?
C26 C37 C38 C39 176.4(2) . . . . ?
C42 C37 C38 C48 -178.4(2) . . . . ?
C26 C37 C38 C48 -2.3(3) . . . . ?
C37 C38 C39 C40 -2.0(4) . . . . ?
C48 C38 C39 C40 176.8(2) . . . . ?
C38 C39 C40 C41 1.7(4) . . . . ?
C38 C39 C40 C47 -179.0(2) . . . . ?
C39 C40 C41 C42 0.2(4) . . . . ?
C47 C40 C41 C42 -179.1(2) . . . . ?
C40 C41 C42 C37 -1.7(4) . . . . ?
C40 C41 C42 C46 176.4(2) . . . . ?
C38 C37 C42 C41 1.4(3) . . . . ?
C26 C37 C42 C41 -174.6(2) . . . . ?
C38 C37 C42 C46 -176.7(2) . . . . ?
C26 C37 C42 C46 7.3(3) . . . . ?
Cl7 Ga2 N3 N4 -107.89(16) . . . . ?
Cl5 Ga2 N3 N4 130.67(16) . . . . ?
Cl6 Ga2 N3 N4 11.42(18) . . . . ?
Cl7 Ga2 N3 Ga1 83.77(12) . . . . ?
Cl5 Ga2 N3 Ga1 -37.68(12) . . . . ?
Cl6 Ga2 N3 Ga1 -156.93(10) . . . . ?
Cl2 Ga1 N3 N4 150.73(15) . . . . ?
Cl4 Ga1 N3 N4 -87.00(16) . . . . ?
Cl3 Ga1 N3 N4 28.92(17) . . . . ?
Cl2 Ga1 N3 Ga2 -40.63(12) . . . . ?
Cl4 Ga1 N3 Ga2 81.64(11) . . . . ?
Cl3 Ga1 N3 Ga2 -162.44(10) . . . . ?
Ga2 N3 N4 N5 158(13) . . . . ?
Ga1 N3 N4 N5 -33(13) . . . . ?
